data_9004629
loop_
_publ_author_name
'Cooper, M. A.'
'Hawthorne, F. C.'

_publ_section_title
;Structure topology and hydrogen bonding in mathozite,
 Cu[(UO2)3(SeO3)2O2](H2O)8, a comparison with guilleminite,
 Ba[(UO2)3(SeO3)2O2](H2O)3
;
_journal_name_full 'The Canadian Mineralogist'
_journal_page_first 797
_journal_page_last 807
_journal_paper_doi 10.2113/gscanmin.39.3.797
_journal_volume 39
_journal_year 2001
_chemical_formula_sum 'Cu H16 O22 Se2 U3'
_chemical_name_mineral Marthozite
_space_group_IT_number 33
_symmetry_space_group_name_Hall 'P 2c -2ab'
_symmetry_space_group_name_H-M 'P b n 21'
_cell_angle_alpha 90
_cell_angle_beta 90
_cell_angle_gamma 90
_cell_formula_units_Z 4
_cell_length_a 6.9879
_cell_length_b 16.4537
_cell_length_c 17.2229
_cell_volume 1980.234
_database_code_amcsd 0005722
_exptl_crystal_density_diffrn 4.373
_cod_original_formula_sum 'U3 Se2 Cu O22 H16'
_cod_database_code 9004629

loop_
_space_group_symop_operation_xyz
x,y,z
1/2-x,1/2+y,z
1/2+x,1/2-y,1/2+z
-x,-y,1/2+z

loop_
_atom_site_aniso_label
_atom_site_aniso_U_11
_atom_site_aniso_U_22
_atom_site_aniso_U_33
_atom_site_aniso_U_12
_atom_site_aniso_U_13
_atom_site_aniso_U_23
U(1) 0.00980 0.01550 0.01570 0.00180 0.00810 0.00120
U(2) 0.01010 0.01480 0.01110 -0.00060 0.00730 -0.00070
U(3) 0.01160 0.01890 0.01120 0.00320 0.00750 0.00170
Se(1) 0.00970 0.02430 0.01390 -0.00060 0.00600 -0.00090
Se(2) 0.00610 0.02610 0.01250 0.00310 0.00590 -0.00070
Cu 0.02250 0.02360 0.02320 0.00030 0.00560 -0.00120

loop_
_atom_site_label
_atom_site_fract_x
_atom_site_fract_y
_atom_site_fract_z
_atom_site_U_iso_or_equiv
_atom_site_type_symbol
_atom_site_attached_hydrogens
U(1) 0.20563 0.27827 0.50000 0.01370 U 0
U(2) 0.20222 0.20848 0.10493 0.01200 U 0
U(3) 0.21002 0.23414 0.89322 0.01390 U 0
Se(1) 0.19200 0.28770 0.29890 0.01600 Se 0
Se(2) 0.19170 0.32390 0.69660 0.01490 Se 0
Cu 0.19760 0.46220 0.11770 0.02310 Cu 0
O(1) 0.23250 0.20380 0.24410 0.01730 O 0
O(2) 0.04970 0.24660 0.37180 0.01700 O 0
O(3) 0.38610 0.29590 0.35600 0.02940 O 0
O(4) 0.24780 0.24340 0.75610 0.01970 O 0
O(5) 0.04580 0.28000 0.63070 0.01560 O 0
O(6) 0.37480 0.32440 0.63320 0.01890 O 0
O(7) 0.16700 0.38560 0.48880 0.01500 O 0
O(8) 0.25100 0.17090 0.51190 0.01890 O 0
O(9) 0.24930 0.09980 0.09940 0.01670 O 0
O(10) 0.15300 0.31480 0.12110 0.01150 O 0
O(11) 0.26130 0.12870 0.88470 0.01960 O 0
O(12) 0.16490 0.33960 0.89490 0.02700 O 0
O(13) 0.38240 0.24600 0.00300 0.01160 O 0
O(14) 0.51550 0.29480 0.49660 0.01250 O 0
Wat(1) -0.00160 0.46610 0.03030 0.02260 O 2
Wat(2) 0.37210 0.45010 0.20620 0.03070 O 2
Wat(3) -0.00510 0.49340 0.19010 0.02500 O 2
Wat(4) 0.39930 0.42420 0.04560 0.03720 O 2
Wat(5) 0.70450 0.39100 0.16790 0.03420 O 2
Wat(6) 0.02870 0.50910 0.34660 0.04710 O 2
Wat(7) 0.50510 0.42430 0.78890 0.03850 O 2
Wat(8) 0.48410 0.48670 0.42760 0.04120 O 2

loop_
_cod_changelog_entry_id
_cod_changelog_entry_author
_cod_changelog_entry_date
_cod_changelog_entry_text
1
;cod-tools version 3.8.0
Id: cif_guess_AMCSD_atom_types 9581 2023-05-17 12:35:41Z saulius
;
2023-05-23T09:19:00+03:00
;Derived atom types and hydrogen counts
from atom names that follow the AMCSD naming convention
(Wat == water, O-H == hydroxyl).
;

loop_
_cod_related_entry_id
_cod_related_entry_database
_cod_related_entry_code
1 AMCSD 0005722
